data_7105396
loop_
_publ_author_name
'P\"ohlker, Christopher'
'Schellenberg, Inga'
'P\"ottgen, Rainer'
'Dehnen, Stefanie'

_publ_section_title
;
 Synthesis and reactivity of ferrocenyl functionalized Sn/S cages
;
_journal_issue 15
_journal_name_full 'Chemical Communications'
_journal_page_first 2605
_journal_paper_doi 10.1039/b923871a
_journal_volume 46
_journal_year 2010
_chemical_formula_moiety 'C40 H36 Fe4 S6 Sn4'
_chemical_formula_sum 'C40 H36 Fe4 S6 Sn4'
_chemical_formula_weight 1407.21
_space_group_IT_number 114
_symmetry_cell_setting tetragonal
_symmetry_space_group_name_Hall 'P -4 2n'
_symmetry_space_group_name_H-M 'P -4 21 c'
_atom_sites_solution_hydrogens geom
_atom_sites_solution_primary direct
_atom_sites_solution_secondary difmap
_audit_creation_method SHELXL-97
_cell_angle_alpha 90.00
_cell_angle_beta 90.00
_cell_angle_gamma 90.00
_cell_formula_units_Z 2
_cell_length_a 13.967(3)
_cell_length_b 13.967(3)
_cell_length_c 11.064(2)
_cell_measurement_reflns_used 25222
_cell_measurement_temperature 100(2)
_cell_measurement_theta_max 54.12
_cell_measurement_theta_min 9.83
_cell_volume 2158.3(8)
_computing_cell_refinement 'XAREA 1.38 (Stoe 2006)'
_computing_data_collection 'XAREA 1.38 (Stoe 2006)'
_computing_data_reduction 'XAREA 1.38 (Stoe 2006)'
_computing_molecular_graphics 'DIAMOND 3.0 (Brandenburg & Putz, 2005) SHELXTL-NT V5.1, Bruker AXS 1999'
_computing_structure_refinement 'SHELXL-97 (Sheldrick, 1997)'
_computing_structure_solution 'SHELXS-97 (Sheldrick, 1990)'
_diffrn_ambient_temperature 100(2)
_diffrn_measured_fraction_theta_full 0.983
_diffrn_measured_fraction_theta_max 0.983
_diffrn_measurement_device_type IPDS2
_diffrn_measurement_method \w
_diffrn_radiation_monochromator graphite
_diffrn_radiation_source 'fine-focus sealed tube'
_diffrn_radiation_type MoK\a
_diffrn_radiation_wavelength 0.71073
_diffrn_reflns_av_R_equivalents 0.0222
_diffrn_reflns_av_sigmaI/netI 0.0146
_diffrn_reflns_limit_h_max 9
_diffrn_reflns_limit_h_min -17
_diffrn_reflns_limit_k_max 17
_diffrn_reflns_limit_k_min -17
_diffrn_reflns_limit_l_max 13
_diffrn_reflns_limit_l_min -13
_diffrn_reflns_number 8638
_diffrn_reflns_theta_full 26.77
_diffrn_reflns_theta_max 26.77
_diffrn_reflns_theta_min 4.92
_exptl_absorpt_coefficient_mu 3.899
_exptl_absorpt_correction_T_max 0.281
_exptl_absorpt_correction_T_min 0.235
_exptl_absorpt_correction_type psi-scan
_exptl_absorpt_process_details 'XPREP in SHELXTL (Bruker, 1997)'
_exptl_crystal_colour orange
_exptl_crystal_density_diffrn 2.165
_exptl_crystal_density_method 'not measured'
_exptl_crystal_description rod
_exptl_crystal_F_000 1352
_exptl_crystal_size_max 0.19
_exptl_crystal_size_mid 0.15
_exptl_crystal_size_min 0.12
_refine_diff_density_max 0.25
_refine_diff_density_min -0.66
_refine_diff_density_rms 0.07
_refine_ls_abs_structure_details 'Flack H D (1983), Acta Cryst. A39, 876-881'
_refine_ls_abs_structure_Flack 0.00(2)
_refine_ls_extinction_method none
_refine_ls_goodness_of_fit_ref 1.002
_refine_ls_hydrogen_treatment constr
_refine_ls_matrix_type full
_refine_ls_number_parameters 123
_refine_ls_number_reflns 2256
_refine_ls_number_restraints 0
_refine_ls_restrained_S_all 1.002
_refine_ls_R_factor_all 0.0162
_refine_ls_R_factor_gt 0.0157
_refine_ls_shift/su_max 0.001
_refine_ls_shift/su_mean 0.000
_refine_ls_structure_factor_coef Fsqd
_refine_ls_weighting_details 'calc w=1/[\s^2^(Fo^2^)+(0.0300P)^2^+1.3140P] where P=(Fo^2^+2Fc^2^)/3'
_refine_ls_weighting_scheme calc
_refine_ls_wR_factor_gt 0.0429
_refine_ls_wR_factor_ref 0.0431
_reflns_number_gt 2228
_reflns_number_total 2256
_reflns_threshold_expression >2sigma(I)
_cod_data_source_file b923871a.txt
_cod_data_source_block 3abs
_cod_database_code 7105396

loop_
_symmetry_equiv_pos_as_xyz
'x, y, z'
'-x, -y, z'
'y, -x, -z'
'-y, x, -z'
'-x+1/2, y+1/2, -z+1/2'
'x+1/2, -y+1/2, -z+1/2'
'-y+1/2, -x+1/2, z+1/2'
'y+1/2, x+1/2, z+1/2'

loop_
_atom_site_label
_atom_site_type_symbol
_atom_site_fract_x
_atom_site_fract_y
_atom_site_fract_z
_atom_site_U_iso_or_equiv
_atom_site_adp_type
_atom_site_occupancy
_atom_site_symmetry_multiplicity
_atom_site_calc_flag
_atom_site_refinement_flags
_atom_site_disorder_assembly
_atom_site_disorder_group
Sn1 Sn 0.376377(11) 0.555988(11) 0.378609(18) 0.01595(6) Uani 1 1 d . . .
Fe1 Fe 0.21124(3) 0.53134(3) 0.13116(4) 0.02261(10) Uani 1 1 d . . .
S1 S 0.31154(5) 0.43119(5) 0.50158(6) 0.02112(15) Uani 1 1 d . . .
S2 S 0.5000 0.5000 0.24543(8) 0.02164(19) Uani 1 2 d S . .
C1 C 0.2586(2) 0.6047(2) 0.2788(2) 0.0196(6) Uani 1 1 d . . .
C2 C 0.1617(2) 0.5727(3) 0.2958(3) 0.0278(7) Uani 1 1 d . . .
H2 H 0.1399 0.5313 0.3581 0.033 Uiso 1 1 calc R . .
C3 C 0.1047(2) 0.6133(3) 0.2037(3) 0.0360(8) Uani 1 1 d . . .
H3 H 0.0378 0.6039 0.1935 0.043 Uiso 1 1 calc R . .
C4 C 0.1647(2) 0.6709(2) 0.1283(4) 0.0333(6) Uani 1 1 d . . .
H4 H 0.1447 0.7066 0.0597 0.040 Uiso 1 1 calc R . .
C5 C 0.2598(2) 0.6652(2) 0.1744(3) 0.0256(7) Uani 1 1 d . . .
H5 H 0.3145 0.6962 0.1415 0.031 Uiso 1 1 calc R . .
C6 C 0.2839(2) 0.4034(2) 0.1168(4) 0.0330(7) Uani 1 1 d . . .
H6 H 0.3256 0.3761 0.1753 0.040 Uiso 1 1 calc R . .
C7 C 0.1840(3) 0.3886(2) 0.1092(4) 0.0425(9) Uani 1 1 d . . .
H7 H 0.1466 0.3504 0.1623 0.051 Uiso 1 1 calc R . .
C8 C 0.1495(3) 0.4402(3) 0.0093(4) 0.0493(11) Uani 1 1 d . . .
H8 H 0.0850 0.4419 -0.0179 0.059 Uiso 1 1 calc R . .
C9 C 0.2274(3) 0.4892(3) -0.0435(3) 0.0447(10) Uani 1 1 d . . .
H9 H 0.2244 0.5306 -0.1115 0.054 Uiso 1 1 calc R . .
C10 C 0.3108(3) 0.4655(3) 0.0229(3) 0.0341(8) Uani 1 1 d . . .
H10 H 0.3738 0.4878 0.0068 0.041 Uiso 1 1 calc R . .

loop_
_atom_site_aniso_label
_atom_site_aniso_U_11
_atom_site_aniso_U_22
_atom_site_aniso_U_33
_atom_site_aniso_U_23
_atom_site_aniso_U_13
_atom_site_aniso_U_12
Sn1 0.01251(9) 0.01708(9) 0.01826(9) 0.00052(8) -0.00091(8) 0.00116(6)
Fe1 0.02143(19) 0.01939(18) 0.0270(2) -0.00247(17) -0.00550(19) 0.00199(14)
S1 0.0151(3) 0.0203(3) 0.0280(3) 0.0047(3) -0.0003(3) -0.0014(3)
S2 0.0161(4) 0.0323(5) 0.0165(4) 0.000 0.000 0.0044(4)
C1 0.0161(13) 0.0212(14) 0.0214(13) 0.0004(11) -0.0027(11) 0.0033(11)
C2 0.0165(14) 0.0380(18) 0.0289(14) -0.0026(13) 0.0016(12) 0.0039(13)
C3 0.0195(16) 0.044(2) 0.0446(18) -0.0160(16) -0.0083(13) 0.0115(15)
C4 0.045(2) 0.0220(15) 0.0326(14) -0.0022(16) -0.0139(19) 0.0157(11)
C5 0.0319(17) 0.0175(14) 0.0276(14) 0.0035(11) -0.0038(13) -0.0008(12)
C6 0.0361(16) 0.0192(14) 0.0437(16) -0.0057(16) -0.0090(17) 0.0069(12)
C7 0.0423(19) 0.0185(15) 0.067(3) -0.0112(17) -0.001(2) -0.0051(13)
C8 0.042(2) 0.038(2) 0.069(2) -0.027(2) -0.032(2) 0.0092(17)
C9 0.065(3) 0.042(2) 0.0274(15) -0.0130(15) -0.0136(16) 0.021(2)
C10 0.0368(19) 0.0334(18) 0.0322(16) -0.0114(14) 0.0048(14) 0.0067(15)

loop_
_atom_type_symbol
_atom_type_description
_atom_type_scat_dispersion_real
_atom_type_scat_dispersion_imag
_atom_type_scat_source
C C 0.0033 0.0016 'International Tables Vol C Tables 4.2.6.8 and 6.1.1.4'
H H 0.0000 0.0000 'International Tables Vol C Tables 4.2.6.8 and 6.1.1.4'
S S 0.1246 0.1234 'International Tables Vol C Tables 4.2.6.8 and 6.1.1.4'
Fe Fe 0.3463 0.8444 'International Tables Vol C Tables 4.2.6.8 and 6.1.1.4'
Sn Sn -0.6537 1.4246 'International Tables Vol C Tables 4.2.6.8 and 6.1.1.4'

loop_
_geom_angle_atom_site_label_1
_geom_angle_atom_site_label_2
_geom_angle_atom_site_label_3
_geom_angle
_geom_angle_site_symmetry_1
_geom_angle_site_symmetry_3
_geom_angle_publ_flag
C1 Sn1 S1 103.85(9) . . ?
C1 Sn1 S2 110.32(8) . . ?
S1 Sn1 S2 112.61(2) . . ?
C1 Sn1 S1 106.92(8) . 3_566 ?
S1 Sn1 S1 111.63(2) . 3_566 ?
S2 Sn1 S1 111.13(2) . 3_566 ?
C2 Fe1 C9 166.45(16) . . ?
C2 Fe1 C1 41.34(12) . . ?
C9 Fe1 C1 150.63(17) . . ?
C2 Fe1 C3 40.57(14) . . ?
C9 Fe1 C3 128.07(15) . . ?
C1 Fe1 C3 68.89(12) . . ?
C2 Fe1 C7 108.68(17) . . ?
C9 Fe1 C7 67.98(19) . . ?
C1 Fe1 C7 130.23(16) . . ?
C3 Fe1 C7 117.23(16) . . ?
C2 Fe1 C8 128.63(18) . . ?
C9 Fe1 C8 40.50(19) . . ?
C1 Fe1 C8 167.96(17) . . ?
C3 Fe1 C8 107.47(16) . . ?
C7 Fe1 C8 40.19(18) . . ?
C2 Fe1 C5 69.12(14) . . ?
C9 Fe1 C5 116.76(17) . . ?
C1 Fe1 C5 41.04(12) . . ?
C3 Fe1 C5 68.75(15) . . ?
C7 Fe1 C5 168.81(15) . . ?
C8 Fe1 C5 149.63(16) . . ?
C2 Fe1 C10 151.75(14) . . ?
C9 Fe1 C10 40.57(15) . . ?
C1 Fe1 C10 118.23(14) . . ?
C3 Fe1 C10 166.95(15) . . ?
C7 Fe1 C10 67.67(16) . . ?
C8 Fe1 C10 67.81(17) . . ?
C5 Fe1 C10 108.73(15) . . ?
C2 Fe1 C4 68.70(15) . . ?
C9 Fe1 C4 107.16(17) . . ?
C1 Fe1 C4 68.80(14) . . ?
C3 Fe1 C4 40.87(16) . . ?
C7 Fe1 C4 149.79(14) . . ?
C8 Fe1 C4 116.51(15) . . ?
C5 Fe1 C4 40.68(13) . . ?
C10 Fe1 C4 129.05(16) . . ?
C2 Fe1 C6 118.87(15) . . ?
C9 Fe1 C6 67.74(16) . . ?
C1 Fe1 C6 109.75(13) . . ?
C3 Fe1 C6 151.04(16) . . ?
C7 Fe1 C6 40.25(13) . . ?
C8 Fe1 C6 67.50(15) . . ?
C5 Fe1 C6 130.35(13) . . ?
C10 Fe1 C6 39.95(16) . . ?
C4 Fe1 C6 167.69(15) . . ?
Sn1 S1 Sn1 104.77(3) . 4_656 ?
Sn1 S2 Sn1 104.28(4) . 2_665 ?
C5 C1 C2 107.5(3) . . ?
C5 C1 Fe1 69.75(17) . . ?
C2 C1 Fe1 69.06(17) . . ?
C5 C1 Sn1 127.4(2) . . ?
C2 C1 Sn1 124.7(2) . . ?
Fe1 C1 Sn1 120.91(14) . . ?
C3 C2 C1 108.2(3) . . ?
C3 C2 Fe1 70.09(18) . . ?
C1 C2 Fe1 69.60(17) . . ?
C3 C2 H2 125.9 . . ?
C1 C2 H2 125.9 . . ?
Fe1 C2 H2 126.0 . . ?
C2 C3 C4 108.4(3) . . ?
C2 C3 Fe1 69.33(19) . . ?
C4 C3 Fe1 70.1(2) . . ?
C2 C3 H3 125.8 . . ?
C4 C3 H3 125.8 . . ?
Fe1 C3 H3 126.4 . . ?
C5 C4 C3 107.8(3) . . ?
C5 C4 Fe1 69.31(18) . . ?
C3 C4 Fe1 69.05(19) . . ?
C5 C4 H4 126.1 . . ?
C3 C4 H4 126.1 . . ?
Fe1 C4 H4 127.1 . . ?
C4 C5 C1 108.1(3) . . ?
C4 C5 Fe1 70.01(17) . . ?
C1 C5 Fe1 69.21(17) . . ?
C4 C5 H5 126.0 . . ?
C1 C5 H5 126.0 . . ?
Fe1 C5 H5 126.4 . . ?
C10 C6 C7 108.1(4) . . ?
C10 C6 Fe1 69.68(18) . . ?
C7 C6 Fe1 69.23(18) . . ?
C10 C6 H6 126.0 . . ?
C7 C6 H6 126.0 . . ?
Fe1 C6 H6 126.7 . . ?
C8 C7 C6 108.1(4) . . ?
C8 C7 Fe1 69.9(2) . . ?
C6 C7 Fe1 70.52(18) . . ?
C8 C7 H7 126.0 . . ?
C6 C7 H7 126.0 . . ?
Fe1 C7 H7 125.2 . . ?
C7 C8 C9 108.1(3) . . ?
C7 C8 Fe1 69.9(2) . . ?
C9 C8 Fe1 69.3(2) . . ?
C7 C8 H8 126.0 . . ?
C9 C8 H8 126.0 . . ?
Fe1 C8 H8 126.4 . . ?
C8 C9 C10 107.8(3) . . ?
C8 C9 Fe1 70.2(2) . . ?
C10 C9 Fe1 70.45(19) . . ?
C8 C9 H9 126.1 . . ?
C10 C9 H9 126.1 . . ?
Fe1 C9 H9 124.9 . . ?
C6 C10 C9 107.9(4) . . ?
C6 C10 Fe1 70.37(19) . . ?
C9 C10 Fe1 69.0(2) . . ?
C6 C10 H10 126.0 . . ?
C9 C10 H10 126.0 . . ?
Fe1 C10 H10 126.2 . . ?

loop_
_geom_bond_atom_site_label_1
_geom_bond_atom_site_label_2
_geom_bond_distance
_geom_bond_site_symmetry_2
_geom_bond_publ_flag
Sn1 C1 2.095(3) . ?
Sn1 S1 2.3894(8) . ?
Sn1 S2 2.4009(7) . ?
Sn1 S1 2.4014(8) 3_566 ?
Fe1 C2 2.032(3) . ?
Fe1 C9 2.033(3) . ?
Fe1 C1 2.039(3) . ?
Fe1 C3 2.042(3) . ?
Fe1 C7 2.044(3) . ?
Fe1 C8 2.045(3) . ?
Fe1 C5 2.046(3) . ?
Fe1 C10 2.052(3) . ?
Fe1 C4 2.055(3) . ?
Fe1 C6 2.061(3) . ?
S1 Sn1 2.4014(8) 4_656 ?
S2 Sn1 2.4009(7) 2_665 ?
C1 C5 1.432(4) . ?
C1 C2 1.437(4) . ?
C2 C3 1.412(5) . ?
C2 H2 0.9500 . ?
C3 C4 1.431(5) . ?
C3 H3 0.9500 . ?
C4 C5 1.426(5) . ?
C4 H4 0.9500 . ?
C5 H5 0.9500 . ?
C6 C10 1.405(5) . ?
C6 C7 1.413(5) . ?
C6 H6 0.9500 . ?
C7 C8 1.405(6) . ?
C7 H7 0.9500 . ?
C8 C9 1.411(7) . ?
C8 H8 0.9500 . ?
C9 C10 1.417(5) . ?
C9 H9 0.9500 . ?
C10 H10 0.9500 . ?
